data_1533373
loop_
_publ_author_name
'Ramsay, William J.'
'Foster, Jonathan A.'
'Moore, Katharine L.'
'Ronson, Tanya K.'
'Mirgalet, Rapha\"el J.'
'Jefferson, David A.'
'Nitschke, Jonathan R.'

_publ_section_title
;
 AuICl-bound N-heterocyclic carbene ligands form MII4(LAuCl)6integrally
 gilded cages
;
_journal_issue 12
_journal_name_full 'Chem. Sci.'
_journal_page_first 7326
_journal_paper_doi 10.1039/C5SC03065J
_journal_volume 6
_journal_year 2015
_chemical_formula_moiety 'C27 H38 Au Cl N4, C H2 Cl2, H2 O'
_chemical_formula_sum 'C28 H42 Au Cl3 N4 O'
_chemical_formula_weight 753.97
_chemical_name_systematic
;
 ?
;
_space_group_crystal_system tetragonal
_space_group_IT_number 88
_space_group_name_Hall '-I 4ad'
_space_group_name_H-M_alt 'I 41/a'
_symmetry_space_group_name_Hall '-I 4ad'
_symmetry_space_group_name_H-M 'I 41/a :2'
_atom_sites_solution_hydrogens mixed
_audit_creation_method SHELXL-2013
_audit_update_record
;
2015-04-27 deposited with the CCDC.
2015-10-02 downloaded from the CCDC.
;
_cell_angle_alpha 90
_cell_angle_beta 90
_cell_angle_gamma 90
_cell_formula_units_Z 16
_cell_length_a 37.1846(13)
_cell_length_b 37.1846(13)
_cell_length_c 9.7430(3)
_cell_measurement_reflns_used 9927
_cell_measurement_temperature 180(2)
_cell_measurement_theta_max 136.250
_cell_measurement_theta_min 7.518
_cell_volume 13471.6(8)
_computing_cell_refinement 'Bruker SAINT'
_computing_data_collection 'Bruker APEX2'
_computing_data_reduction 'Bruker SAINT'
_computing_structure_refinement 'SHELXL-2013 (Sheldrick, 2013)'
_computing_structure_solution 'SUPERFLIP (Palatinus & Chapuis, 2007)'
_diffrn_ambient_temperature 180(2)
_diffrn_measured_fraction_theta_full 0.996
_diffrn_measured_fraction_theta_max 0.995
_diffrn_measurement_device_type 'Bruker APEX-II CCD'
_diffrn_measurement_method '\f and \w scans'
_diffrn_radiation_monochromator graphite
_diffrn_radiation_source 'sealed tube'
_diffrn_radiation_type CuK\a
_diffrn_radiation_wavelength 1.54178
_diffrn_reflns_av_R_equivalents 0.0553
_diffrn_reflns_av_unetI/netI 0.0362
_diffrn_reflns_laue_measured_fraction_full 0.996
_diffrn_reflns_laue_measured_fraction_max 0.995
_diffrn_reflns_limit_h_max 44
_diffrn_reflns_limit_h_min -34
_diffrn_reflns_limit_k_max 37
_diffrn_reflns_limit_k_min -44
_diffrn_reflns_limit_l_max 9
_diffrn_reflns_limit_l_min -11
_diffrn_reflns_number 36192
_diffrn_reflns_point_group_measured_fraction_full 0.996
_diffrn_reflns_point_group_measured_fraction_max 0.995
_diffrn_reflns_theta_full 67.679
_diffrn_reflns_theta_max 68.371
_diffrn_reflns_theta_min 2.376
_diffrn_standards_number 0
_exptl_absorpt_coefficient_mu 10.589
_exptl_absorpt_correction_T_max 0.7531
_exptl_absorpt_correction_T_min 0.2879
_exptl_absorpt_correction_type multi-scan
_exptl_absorpt_process_details SADABS
_exptl_crystal_colour 'pale yellow'
_exptl_crystal_density_diffrn 1.487
_exptl_crystal_description rod
_exptl_crystal_F_000 6016
_exptl_crystal_recrystallization_method 'Re-crystallisation from solvent: Dichloromethane'
_exptl_crystal_size_max 0.370
_exptl_crystal_size_mid 0.100
_exptl_crystal_size_min 0.090
_refine_diff_density_max 0.687
_refine_diff_density_min -0.668
_refine_diff_density_rms 0.099
_refine_ls_extinction_method none
_refine_ls_goodness_of_fit_ref 1.044
_refine_ls_hydrogen_treatment constr
_refine_ls_matrix_type full
_refine_ls_number_parameters 502
_refine_ls_number_reflns 6152
_refine_ls_number_restraints 811
_refine_ls_restrained_S_all 0.997
_refine_ls_R_factor_all 0.0539
_refine_ls_R_factor_gt 0.0472
_refine_ls_shift/su_max 0.001
_refine_ls_shift/su_mean 0.000
_refine_ls_structure_factor_coef Fsqd
_refine_ls_weighting_details
;
 w=1/[\s^2^(Fo^2^)+(0.0516P)^2^+95.2095P]
 where P=(Fo^2^+2Fc^2^)/3
;
_refine_ls_weighting_scheme calc
_refine_ls_wR_factor_gt 0.1188
_refine_ls_wR_factor_ref 0.1237
_reflns_Friedel_coverage 0.000
_reflns_number_gt 5350
_reflns_number_total 6152
_reflns_threshold_expression 'I > 2\s(I)'
_cod_data_source_file c5sc03065j2.cif
_cod_data_source_block jn1423
_cod_depositor_comments 'Adding full bibliography for 1533373.cif.'
_cod_original_cell_volume 13471.6(10)
_cod_database_code 1533373
_shelx_space_group_comment
;
The symmetry employed for this shelxl refinement is uniquely defined
by the following loop, which should always be used as a source of
symmetry information in preference to the above space-group names.
They are only intended as comments.
;
_shelx_estimated_absorpt_t_min 0.111
_shelx_estimated_absorpt_t_max 0.449
_shelxl_version_number 2013-2

loop_
_space_group_symop_operation_xyz
'x, y, z'
'-x+1/2, -y, z+1/2'
'-y+3/4, x+1/4, z+1/4'
'y+3/4, -x+3/4, z+3/4'
'x+1/2, y+1/2, z+1/2'
'-x+1, -y+1/2, z+1'
'-y+5/4, x+3/4, z+3/4'
'y+5/4, -x+5/4, z+5/4'
'-x, -y, -z'
'x-1/2, y, -z-1/2'
'y-3/4, -x-1/4, -z-1/4'
'-y-3/4, x-3/4, -z-3/4'
'-x+1/2, -y+1/2, -z+1/2'
'x, y+1/2, -z'
'y-1/4, -x+1/4, -z+1/4'
'-y-1/4, x-1/4, -z-1/4'

loop_
_atom_site_label
_atom_site_type_symbol
_atom_site_fract_x
_atom_site_fract_y
_atom_site_fract_z
_atom_site_U_iso_or_equiv
_atom_site_adp_type
_atom_site_occupancy
_atom_site_site_symmetry_order
_atom_site_calc_flag
_atom_site_refinement_flags_posn
_atom_site_refinement_flags_adp
_atom_site_refinement_flags_occupancy
_atom_site_disorder_assembly
_atom_site_disorder_group
Au1 Au 0.63197(4) 0.68043(4) 0.12146(11) 0.0411(6) Uani 0.76(2) 1 d . . P A 1
Cl1 Cl 0.6352(2) 0.67411(18) 0.3558(6) 0.0680(12) Uani 0.76(2) 1 d . . P A 1
Au1' Au 0.6362(3) 0.6855(4) 0.1163(6) 0.092(3) Uani 0.24(2) 1 d . . P A 2
Cl1' Cl 0.6420(10) 0.6803(8) 0.332(2) 0.104(8) Uani 0.24(2) 1 d . . P A 2
N1 N 0.50554(18) 0.56501(15) -0.0356(7) 0.0760(17) Uani 1 1 d D . . . .
H1B H 0.4853 0.5751 -0.0090 0.091 Uiso 1 1 d DR U . . .
H1A H 0.5130 0.5451 0.0040 0.091 Uiso 1 1 d DR U . . .
N2 N 0.61310(13) 0.66467(14) -0.1713(5) 0.0541(12) Uani 1 1 d . . . . .
N3 N 0.65584(13) 0.70389(15) -0.1593(5) 0.0556(13) Uani 1 1 d . . . . .
C1 C 0.53274(19) 0.58986(18) -0.0670(7) 0.0622(16) Uani 1 1 d . U . . .
C2 C 0.52385(18) 0.62427(17) -0.1102(6) 0.0556(15) Uani 1 1 d . U . . .
H2 H 0.4992 0.6307 -0.1178 0.067 Uiso 1 1 calc R U . . .
C3 C 0.55001(17) 0.64950(17) -0.1425(6) 0.0534(14) Uani 1 1 d . U . . .
C4 C 0.58560(17) 0.63929(17) -0.1342(6) 0.0546(15) Uani 1 1 d . U . . .
C5 C 0.59568(19) 0.60465(19) -0.0900(7) 0.0657(17) Uani 1 1 d . U . . .
C6 C 0.5683(2) 0.58062(18) -0.0574(7) 0.0674(18) Uani 1 1 d . U . . .
H6 H 0.5744 0.5571 -0.0276 0.081 Uiso 1 1 calc R U . . .
C7 C 0.53907(18) 0.68783(18) -0.1784(7) 0.0629(16) Uani 1 1 d . U . . .
H7 H 0.5587 0.6986 -0.2350 0.076 Uiso 1 1 calc R U . . .
C8 C 0.5044(2) 0.6901(2) -0.2610(9) 0.086(2) Uani 1 1 d . U . . .
H8A H 0.5077 0.6782 -0.3498 0.129 Uiso 1 1 calc R U . . .
H8B H 0.4980 0.7154 -0.2758 0.129 Uiso 1 1 calc R U . . .
H8C H 0.4850 0.6781 -0.2104 0.129 Uiso 1 1 calc R U . . .
C9 C 0.5359(2) 0.7099(2) -0.0456(10) 0.090(2) Uani 1 1 d . U . . .
H9A H 0.5168 0.6998 0.0120 0.135 Uiso 1 1 calc R U . . .
H9B H 0.5300 0.7349 -0.0683 0.135 Uiso 1 1 calc R U . . .
H9C H 0.5588 0.7091 0.0042 0.135 Uiso 1 1 calc R U . . .
C10 C 0.6472(3) 0.5731(3) -0.2066(12) 0.120(4) Uani 1 1 d D U . . .
H10A H 0.6727 0.5668 -0.1969 0.181 Uiso 1 1 calc R U . . .
H10B H 0.6439 0.5879 -0.2887 0.181 Uiso 1 1 calc R U . . .
H10C H 0.6330 0.5510 -0.2152 0.181 Uiso 1 1 calc R U . . .
C11 C 0.6350(2) 0.5939(2) -0.0807(10) 0.082(2) Uani 1 1 d D U . . .
H11A H 0.6469 0.6176 -0.0972 0.099 Uiso 0.31(7) 1 calc R U P B 2
H11B H 0.6499 0.6162 -0.0724 0.099 Uiso 0.69(7) 1 calc R U P B 1
C12 C 0.6551(17) 0.5812(19) 0.045(2) 0.120(8) Uani 0.31(7) 1 d D U P B 2
H12A H 0.6479 0.5956 0.1244 0.179 Uiso 0.31(7) 1 calc R U P B 2
H12B H 0.6810 0.5839 0.0295 0.179 Uiso 0.31(7) 1 calc R U P B 2
H12C H 0.6495 0.5558 0.0618 0.179 Uiso 0.31(7) 1 calc R U P B 2
C12' C 0.6407(10) 0.5710(7) 0.0466(14) 0.119(7) Uani 0.69(7) 1 d D U P B 1
H12D H 0.6338 0.5848 0.1283 0.178 Uiso 0.69(7) 1 calc R U P B 1
H12E H 0.6661 0.5642 0.0532 0.178 Uiso 0.69(7) 1 calc R U P B 1
H12F H 0.6258 0.5493 0.0405 0.178 Uiso 0.69(7) 1 calc R U P B 1
C13 C 0.62398(18) 0.6720(2) -0.3031(7) 0.0665(18) Uani 1 1 d . U . . .
H13 H 0.6142 0.6618 -0.3843 0.080 Uiso 1 1 calc R U . . .
C14 C 0.65053(18) 0.6958(2) -0.2976(6) 0.0674(19) Uani 1 1 d . U . . .
H14 H 0.6634 0.7055 -0.3732 0.081 Uiso 1 1 calc R U . . .
C15 C 0.63282(15) 0.68427(16) -0.0841(6) 0.0469(13) Uani 1 1 d . . . . .
N4 N 0.7659(2) 0.7914(3) 0.0251(10) 0.084(2) Uani 0.716(7) 1 d D U P C 1
H4A H 0.7830 0.7807 0.0723 0.101 Uiso 0.716(7) 1 d DR U P C 1
H4B H 0.7608 0.8142 0.0409 0.101 Uiso 0.716(7) 1 d DR U P C 1
C16 C 0.6829(3) 0.7251(3) -0.1078(16) 0.0623(14) Uani 0.716(7) 1 d D U P C 1
C17 C 0.7156(2) 0.7097(3) -0.0666(11) 0.0639(13) Uani 0.716(7) 1 d D U P C 1
C18 C 0.7420(3) 0.7327(3) -0.0215(11) 0.0660(14) Uani 0.716(7) 1 d D U P C 1
H18 H 0.7643 0.7229 0.0073 0.079 Uiso 0.716(7) 1 calc R U P C 1
C19 C 0.7373(3) 0.7697(3) -0.0165(11) 0.0674(14) Uani 0.716(7) 1 d D U P C 1
C20 C 0.7045(3) 0.7847(3) -0.0575(10) 0.0681(14) Uani 0.716(7) 1 d D U P C 1
H20 H 0.7009 0.8100 -0.0538 0.082 Uiso 0.716(7) 1 calc R U P C 1
C21 C 0.6768(3) 0.7619(3) -0.1040(12) 0.0662(14) Uani 0.716(7) 1 d D U P C 1
C22 C 0.6411(3) 0.7789(3) -0.1458(11) 0.0713(16) Uani 0.716(7) 1 d D U P C 1
H22 H 0.6271 0.7596 -0.1932 0.086 Uiso 0.716(7) 1 calc R U P C 1
C23 C 0.6185(3) 0.7906(4) -0.0228(13) 0.085(3) Uani 0.716(7) 1 d D U P C 1
H23A H 0.5957 0.8008 -0.0552 0.127 Uiso 0.716(7) 1 calc R U P C 1
H23B H 0.6316 0.8088 0.0300 0.127 Uiso 0.716(7) 1 calc R U P C 1
H23C H 0.6136 0.7697 0.0357 0.127 Uiso 0.716(7) 1 calc R U P C 1
C24 C 0.6446(3) 0.8092(3) -0.2474(12) 0.085(3) Uani 0.716(7) 1 d D U P C 1
H24A H 0.6587 0.8012 -0.3264 0.128 Uiso 0.716(7) 1 calc R U P C 1
H24B H 0.6566 0.8297 -0.2037 0.128 Uiso 0.716(7) 1 calc R U P C 1
H24C H 0.6206 0.8166 -0.2784 0.128 Uiso 0.716(7) 1 calc R U P C 1
C25 C 0.7539(3) 0.6600(3) -0.1651(12) 0.085(2) Uani 0.716(7) 1 d D U P C 1
H25A H 0.7489 0.6682 -0.2587 0.128 Uiso 0.716(7) 1 calc R U P C 1
H25B H 0.7572 0.6338 -0.1652 0.128 Uiso 0.716(7) 1 calc R U P C 1
H25C H 0.7758 0.6716 -0.1311 0.128 Uiso 0.716(7) 1 calc R U P C 1
C26 C 0.7220(3) 0.6699(3) -0.0709(10) 0.0672(16) Uani 0.716(7) 1 d D U P C 1
H26 H 0.6999 0.6582 -0.1089 0.081 Uiso 0.716(7) 1 calc R U P C 1
C27 C 0.7287(4) 0.6543(3) 0.0746(12) 0.077(2) Uani 0.716(7) 1 d D U P C 1
H27A H 0.7313 0.6281 0.0687 0.115 Uiso 0.716(7) 1 calc R U P C 1
H27B H 0.7082 0.6602 0.1340 0.115 Uiso 0.716(7) 1 calc R U P C 1
H27C H 0.7507 0.6648 0.1129 0.115 Uiso 0.716(7) 1 calc R U P C 1
N4' N 0.7481(6) 0.8110(6) 0.079(2) 0.079(3) Uani 0.284(7) 1 d D U P C 2
H4'1 H 0.7682 0.8029 0.1155 0.095 Uiso 0.284(7) 1 d DR U P C 2
H4'2 H 0.7473 0.8329 0.0448 0.095 Uiso 0.284(7) 1 d DR U P C 2
C16' C 0.6813(6) 0.7342(6) -0.103(4) 0.0643(16) Uani 0.284(7) 1 d D U P C 2
C17' C 0.7164(5) 0.7252(6) -0.067(3) 0.0658(14) Uani 0.284(7) 1 d D U P C 2
C18' C 0.7377(6) 0.7511(7) -0.005(3) 0.0681(15) Uani 0.284(7) 1 d D U P C 2
H18' H 0.7612 0.7448 0.0246 0.082 Uiso 0.284(7) 1 calc R U P C 2
C19' C 0.7255(6) 0.7862(6) 0.015(3) 0.0694(17) Uani 0.284(7) 1 d D U P C 2
C20' C 0.6899(6) 0.7952(6) -0.022(3) 0.0679(16) Uani 0.284(7) 1 d D U P C 2
H20' H 0.6807 0.8185 -0.0040 0.081 Uiso 0.284(7) 1 calc R U P C 2
C21' C 0.6684(5) 0.7690(6) -0.087(3) 0.0670(15) Uani 0.284(7) 1 d D U P C 2
C22' C 0.6294(6) 0.7786(7) -0.121(3) 0.0709(18) Uani 0.284(7) 1 d D U P C 2
H22' H 0.6187 0.7563 -0.1604 0.085 Uiso 0.284(7) 1 calc R U P C 2
C23' C 0.6066(8) 0.7872(10) 0.006(3) 0.077(3) Uani 0.284(7) 1 d D U P C 2
H23D H 0.6080 0.7671 0.0712 0.116 Uiso 0.284(7) 1 calc R U P C 2
H23E H 0.5815 0.7907 -0.0215 0.116 Uiso 0.284(7) 1 calc R U P C 2
H23F H 0.6156 0.8091 0.0499 0.116 Uiso 0.284(7) 1 calc R U P C 2
C24' C 0.6260(8) 0.8065(8) -0.230(3) 0.078(3) Uani 0.284(7) 1 d D U P C 2
H24D H 0.6404 0.7994 -0.3098 0.118 Uiso 0.284(7) 1 calc R U P C 2
H24E H 0.6346 0.8297 -0.1951 0.118 Uiso 0.284(7) 1 calc R U P C 2
H24F H 0.6007 0.8087 -0.2574 0.118 Uiso 0.284(7) 1 calc R U P C 2
C25' C 0.7679(6) 0.6890(8) -0.145(3) 0.079(3) Uani 0.284(7) 1 d D U P C 2
H25D H 0.7684 0.7027 -0.2306 0.118 Uiso 0.284(7) 1 calc R U P C 2
H25E H 0.7766 0.6646 -0.1617 0.118 Uiso 0.284(7) 1 calc R U P C 2
H25F H 0.7834 0.7008 -0.0768 0.118 Uiso 0.284(7) 1 calc R U P C 2
C26' C 0.7292(6) 0.6875(6) -0.090(2) 0.0692(16) Uani 0.284(7) 1 d D U P C 2
H26' H 0.7136 0.6764 -0.1623 0.083 Uiso 0.284(7) 1 calc R U P C 2
C27' C 0.7267(9) 0.6643(8) 0.040(3) 0.073(3) Uani 0.284(7) 1 d D U P C 2
H27D H 0.7338 0.6395 0.0178 0.110 Uiso 0.284(7) 1 calc R U P C 2
H27E H 0.7019 0.6645 0.0740 0.110 Uiso 0.284(7) 1 calc R U P C 2
H27F H 0.7428 0.6740 0.1101 0.110 Uiso 0.284(7) 1 calc R U P C 2
Cl2 Cl 0.66725(18) 0.55946(15) 0.4169(6) 0.230(3) Uani 1 1 d D U . . .
C28 C 0.6895(5) 0.5988(5) 0.391(2) 0.096(6) Uiso 0.5 1 d D U P D 1
H28A H 0.6717 0.6185 0.3832 0.115 Uiso 0.5 1 calc R U P D 1
H28B H 0.7026 0.5973 0.3027 0.115 Uiso 0.5 1 calc R U P D 1
Cl3 Cl 0.7204(3) 0.6097(3) 0.5219(12) 0.175(4) Uani 0.5 1 d D U P D 1
C28' C 0.6900(18) 0.5984(16) 0.460(8) 0.191(8) Uiso 0.2 1 d D U P D 2
H28C H 0.6987 0.5978 0.5559 0.229 Uiso 0.2 1 calc R U P D 2
H28D H 0.6750 0.6200 0.4456 0.229 Uiso 0.2 1 calc R U P D 2
Cl3' Cl 0.7260(8) 0.5959(8) 0.339(3) 0.206(8) Uiso 0.2 1 d D U P D 2
C28A C 0.7088(10) 0.5722(16) 0.353(5) 0.194(8) Uiso 0.3 1 d D U P D 3
H28E H 0.7057 0.5806 0.2578 0.232 Uiso 0.3 1 calc R U P D 3
H28F H 0.7246 0.5508 0.3510 0.232 Uiso 0.3 1 calc R U P D 3
Cl3A Cl 0.7309(6) 0.6068(7) 0.449(3) 0.189(7) Uiso 0.3 1 d D U P D 3
O1W O 0.747(2) 0.491(2) -0.289(13) 0.22(3) Uiso 0.2 1 d . . P E 1
O2W O 0.745(2) 0.511(2) -0.167(12) 0.22(3) Uiso 0.2 1 d . . P F 2
O3W O 0.7129(10) 0.4961(9) -0.286(5) 0.217(13) Uiso 0.4 1 d . . P G 3
O4W O 0.720(2) 0.4943(18) -0.151(9) 0.19(2) Uiso 0.2 1 d . . P H 4

loop_
_atom_site_aniso_label
_atom_site_aniso_U_11
_atom_site_aniso_U_22
_atom_site_aniso_U_33
_atom_site_aniso_U_23
_atom_site_aniso_U_13
_atom_site_aniso_U_12
Au1 0.0500(8) 0.0464(8) 0.0270(4) -0.0032(2) -0.0044(2) 0.0019(2)
Cl1 0.115(3) 0.066(2) 0.0229(18) 0.0016(18) -0.0003(19) -0.0012(18)
Au1' 0.113(4) 0.112(4) 0.052(2) 0.0024(16) 0.0003(15) -0.007(3)
Cl1' 0.155(17) 0.113(13) 0.046(8) 0.031(7) 0.016(8) 0.014(10)
N1 0.093(4) 0.047(3) 0.088(4) -0.013(3) -0.001(4) -0.009(3)
N2 0.055(3) 0.076(3) 0.032(2) -0.007(2) -0.007(2) 0.003(2)
N3 0.049(3) 0.084(4) 0.034(2) 0.000(2) -0.007(2) -0.002(2)
C1 0.073(4) 0.057(4) 0.056(4) -0.019(3) 0.003(3) -0.001(3)
C2 0.061(4) 0.057(4) 0.049(3) -0.011(3) 0.003(3) -0.004(3)
C3 0.062(4) 0.058(4) 0.040(3) -0.009(3) -0.003(3) 0.002(3)
C4 0.062(4) 0.063(4) 0.039(3) -0.010(3) -0.003(3) -0.007(3)
C5 0.069(4) 0.069(4) 0.059(4) -0.024(3) -0.015(3) 0.011(3)
C6 0.085(5) 0.050(4) 0.067(4) -0.013(3) -0.010(4) 0.006(3)
C7 0.058(4) 0.062(4) 0.069(4) 0.006(3) -0.006(3) -0.002(3)
C8 0.081(5) 0.084(5) 0.094(6) 0.017(4) -0.030(4) -0.007(4)
C9 0.096(6) 0.066(5) 0.108(7) -0.011(5) -0.017(5) 0.020(4)
C10 0.086(6) 0.145(9) 0.131(9) -0.042(8) 0.009(6) 0.022(6)
C11 0.072(5) 0.064(4) 0.110(6) -0.025(4) -0.020(4) 0.008(4)
C12 0.065(16) 0.169(17) 0.124(12) 0.000(12) -0.026(11) 0.046(14)
C12' 0.059(14) 0.174(16) 0.123(10) 0.003(9) -0.025(8) 0.050(11)
C13 0.057(4) 0.101(5) 0.042(3) -0.015(3) -0.007(3) -0.011(4)
C14 0.063(4) 0.114(6) 0.026(3) 0.006(3) 0.002(3) 0.003(4)
C15 0.047(3) 0.060(3) 0.033(3) 0.002(2) -0.003(2) 0.006(3)
N4 0.077(4) 0.086(4) 0.089(4) 0.015(4) -0.035(3) -0.020(3)
C16 0.058(2) 0.076(3) 0.052(3) 0.018(3) -0.016(2) -0.008(2)
C17 0.059(2) 0.075(3) 0.058(2) 0.015(3) -0.017(2) -0.008(2)
C18 0.061(3) 0.076(3) 0.061(3) 0.017(3) -0.019(2) -0.009(2)
C19 0.063(3) 0.076(3) 0.063(3) 0.017(3) -0.022(2) -0.011(2)
C20 0.065(3) 0.078(3) 0.061(3) 0.018(3) -0.022(2) -0.009(2)
C21 0.064(3) 0.078(3) 0.057(3) 0.019(2) -0.021(2) -0.008(2)
C22 0.068(3) 0.084(3) 0.063(3) 0.018(3) -0.023(3) -0.005(3)
C23 0.076(5) 0.104(5) 0.074(5) 0.014(4) -0.018(4) -0.001(5)
C24 0.078(5) 0.099(5) 0.079(5) 0.030(4) -0.025(4) 0.001(5)
C25 0.078(4) 0.097(5) 0.080(4) 0.010(4) 0.001(4) 0.007(4)
C26 0.060(3) 0.076(3) 0.066(3) 0.015(3) -0.011(3) -0.004(3)
C27 0.072(5) 0.084(6) 0.073(4) 0.023(4) -0.007(4) 0.003(5)
N4' 0.072(5) 0.092(5) 0.073(6) 0.005(5) -0.023(5) -0.014(5)
C16' 0.060(3) 0.078(3) 0.055(3) 0.018(3) -0.018(2) -0.009(3)
C17' 0.060(2) 0.078(3) 0.059(3) 0.017(3) -0.018(2) -0.008(3)
C18' 0.063(3) 0.079(3) 0.062(3) 0.016(3) -0.021(2) -0.009(3)
C19' 0.065(3) 0.080(3) 0.063(3) 0.016(3) -0.022(3) -0.010(3)
C20' 0.064(3) 0.079(3) 0.060(3) 0.018(3) -0.020(3) -0.009(3)
C21' 0.064(3) 0.079(3) 0.058(3) 0.019(3) -0.020(2) -0.008(3)
C22' 0.066(3) 0.085(3) 0.062(3) 0.019(3) -0.021(3) -0.006(3)
C23' 0.070(6) 0.094(6) 0.067(5) 0.018(5) -0.016(5) -0.006(6)
C24' 0.072(6) 0.093(6) 0.071(5) 0.025(5) -0.018(5) -0.004(6)
C25' 0.070(5) 0.092(6) 0.074(6) 0.017(6) -0.005(5) 0.000(5)
C26' 0.063(3) 0.080(3) 0.064(3) 0.016(3) -0.014(3) -0.005(3)
C27' 0.066(6) 0.084(6) 0.070(5) 0.021(5) -0.008(5) 0.002(5)
Cl2 0.301(7) 0.206(5) 0.183(4) 0.030(4) -0.010(4) -0.077(5)
Cl3 0.173(8) 0.156(7) 0.195(10) 0.048(7) -0.040(8) -0.050(6)

loop_
_atom_type_symbol
_atom_type_description
_atom_type_scat_dispersion_real
_atom_type_scat_dispersion_imag
_atom_type_scat_source
C C 0.0181 0.0091 'International Tables Vol C Tables 4.2.6.8 and 6.1.1.4'
H H 0.0000 0.0000 'International Tables Vol C Tables 4.2.6.8 and 6.1.1.4'
N N 0.0311 0.0180 'International Tables Vol C Tables 4.2.6.8 and 6.1.1.4'
Cl Cl 0.3639 0.7018 'International Tables Vol C Tables 4.2.6.8 and 6.1.1.4'
Au Au -4.4197 7.2980 'International Tables Vol C Tables 4.2.6.8 and 6.1.1.4'
O O 0.0492 0.0322 'International Tables Vol C Tables 4.2.6.8 and 6.1.1.4'

loop_
_geom_angle_atom_site_label_1
_geom_angle_atom_site_label_2
_geom_angle_atom_site_label_3
_geom_angle
C15 Au1 Cl1 175.7(3)
C15 Au1' Cl1' 173.1(10)
C1 N1 H1B 113.6
C1 N1 H1A 115.0
H1B N1 H1A 120.0
C15 N2 C13 108.9(5)
C15 N2 C4 126.0(5)
C13 N2 C4 125.0(5)
C15 N3 C16 125.4(8)
C15 N3 C14 108.7(5)
C16 N3 C14 125.5(9)
C15 N3 C16' 125.8(17)
C14 N3 C16' 125.1(17)
C6 C1 C2 118.8(7)
C6 C1 N1 121.0(7)
C2 C1 N1 120.1(6)
C1 C2 C3 121.7(6)
C1 C2 H2 119.1
C3 C2 H2 119.1
C4 C3 C2 118.3(6)
C4 C3 C7 121.8(6)
C2 C3 C7 119.8(6)
C3 C4 C5 121.6(6)
C3 C4 N2 119.2(6)
C5 C4 N2 119.2(6)
C6 C5 C4 117.5(6)
C6 C5 C11 121.5(7)
C4 C5 C11 121.0(7)
C1 C6 C5 122.0(7)
C1 C6 H6 119.0
C5 C6 H6 119.0
C3 C7 C8 113.5(6)
C3 C7 C9 109.1(6)
C8 C7 C9 110.5(6)
C3 C7 H7 107.9
C8 C7 H7 107.9
C9 C7 H7 107.9
C7 C8 H8A 109.5
C7 C8 H8B 109.5
H8A C8 H8B 109.5
C7 C8 H8C 109.5
H8A C8 H8C 109.5
H8B C8 H8C 109.5
C7 C9 H9A 109.5
C7 C9 H9B 109.5
H9A C9 H9B 109.5
C7 C9 H9C 109.5
H9A C9 H9C 109.5
H9B C9 H9C 109.5
C11 C10 H10A 109.5
C11 C10 H10B 109.5
H10A C10 H10B 109.5
C11 C10 H10C 109.5
H10A C10 H10C 109.5
H10B C10 H10C 109.5
C12 C11 C5 128(2)
C5 C11 C12' 109.3(14)
C12 C11 C10 110.1(14)
C5 C11 C10 112.1(7)
C12' C11 C10 109.3(9)
C12 C11 H11A 100.7
C5 C11 H11A 100.7
C10 C11 H11A 100.7
C5 C11 H11B 108.7
C12' C11 H11B 108.7
C10 C11 H11B 108.7
C11 C12 H12A 109.5
C11 C12 H12B 109.5
H12A C12 H12B 109.5
C11 C12 H12C 109.5
H12A C12 H12C 109.5
H12B C12 H12C 109.5
C11 C12' H12D 109.5
C11 C12' H12E 109.5
H12D C12' H12E 109.5
C11 C12' H12F 109.5
H12D C12' H12F 109.5
H12E C12' H12F 109.5
C14 C13 N2 108.2(5)
C14 C13 H13 125.9
N2 C13 H13 125.9
C13 C14 N3 106.7(6)
C13 C14 H14 126.6
N3 C14 H14 126.6
N2 C15 N3 107.4(5)
N2 C15 Au1' 132.9(7)
N3 C15 Au1' 119.4(7)
N2 C15 Au1 125.8(4)
N3 C15 Au1 126.4(4)
C19 N4 H4A 116.1
C19 N4 H4B 116.2
H4A N4 H4B 120.0
N3 C16 C21 117.2(8)
N3 C16 C17 120.3(9)
C21 C16 C17 122.4(9)
C18 C17 C16 117.1(10)
C18 C17 C26 120.7(8)
C16 C17 C26 122.1(8)
C17 C18 C19 122.6(9)
C17 C18 H18 118.7
C19 C18 H18 118.7
C18 C19 N4 119.2(10)
C18 C19 C20 119.6(9)
N4 C19 C20 121.2(11)
C19 C20 C21 119.3(10)
C19 C20 H20 120.4
C21 C20 H20 120.4
C16 C21 C20 119.0(9)
C16 C21 C22 123.0(8)
C20 C21 C22 118.0(9)
C24 C22 C21 114.4(9)
C24 C22 C23 110.5(10)
C21 C22 C23 112.8(8)
C24 C22 H22 106.2
C21 C22 H22 106.2
C23 C22 H22 106.2
C22 C23 H23A 109.5
C22 C23 H23B 109.5
H23A C23 H23B 109.5
C22 C23 H23C 109.5
H23A C23 H23C 109.5
H23B C23 H23C 109.5
C22 C24 H24A 109.5
C22 C24 H24B 109.5
H24A C24 H24B 109.5
C22 C24 H24C 109.5
H24A C24 H24C 109.5
H24B C24 H24C 109.5
C26 C25 H25A 109.5
C26 C25 H25B 109.5
H25A C25 H25B 109.5
C26 C25 H25C 109.5
H25A C25 H25C 109.5
H25B C25 H25C 109.5
C17 C26 C25 111.9(10)
C17 C26 C27 111.6(9)
C25 C26 C27 109.4(8)
C17 C26 H26 107.9
C25 C26 H26 107.9
C27 C26 H26 107.9
C26 C27 H27A 109.5
C26 C27 H27B 109.5
H27A C27 H27B 109.5
C26 C27 H27C 109.5
H27A C27 H27C 109.5
H27B C27 H27C 109.5
C19' N4' H4'1 117.9
C19' N4' H4'2 114.9
H4'1 N4' H4'2 120.0
C21' C16' C17' 121.2(17)
C21' C16' N3 120.0(14)
C17' C16' N3 118.8(15)
C18' C17' C16' 118.6(18)
C18' C17' C26' 122.5(17)
C16' C17' C26' 118.8(16)
C17' C18' C19' 121.7(17)
C17' C18' H18' 119.2
C19' C18' H18' 119.2
C18' C19' N4' 118.8(18)
C18' C19' C20' 119.5(16)
N4' C19' C20' 122(2)
C19' C20' C21' 118.9(18)
C19' C20' H20' 120.5
C21' C20' H20' 120.5
C16' C21' C20' 119.9(16)
C16' C21' C22' 121.5(16)
C20' C21' C22' 118.2(17)
C24' C22' C21' 113.4(19)
C24' C22' C23' 112.7(19)
C21' C22' C23' 113.6(17)
C24' C22' H22' 105.4
C21' C22' H22' 105.4
C23' C22' H22' 105.4
C22' C23' H23D 109.5
C22' C23' H23E 109.5
H23D C23' H23E 109.5
C22' C23' H23F 109.5
H23D C23' H23F 109.5
H23E C23' H23F 109.5
C22' C24' H24D 109.5
C22' C24' H24E 109.5
H24D C24' H24E 109.5
C22' C24' H24F 109.5
H24D C24' H24F 109.5
H24E C24' H24F 109.5
C26' C25' H25D 109.5
C26' C25' H25E 109.5
H25D C25' H25E 109.5
C26' C25' H25F 109.5
H25D C25' H25F 109.5
H25E C25' H25F 109.5
C17' C26' C27' 112.4(18)
C17' C26' C25' 108.4(19)
C27' C26' C25' 111.3(18)
C17' C26' H26' 108.2
C27' C26' H26' 108.2
C25' C26' H26' 108.2
C26' C27' H27D 109.5
C26' C27' H27E 109.5
H27D C27' H27E 109.5
C26' C27' H27F 109.5
H27D C27' H27F 109.5
H27E C27' H27F 109.5
Cl2 C28 Cl3 114.1(10)
Cl2 C28 H28A 108.7
Cl3 C28 H28A 108.7
Cl2 C28 H28B 108.7
Cl3 C28 H28B 108.7
H28A C28 H28B 107.6
Cl2 C28' Cl3' 99.5(19)
Cl2 C28' H28C 111.9
Cl3' C28' H28C 111.9
Cl2 C28' H28D 111.9
Cl3' C28' H28D 111.9
H28C C28' H28D 109.6
Cl2 C28A Cl3A 115(2)
Cl2 C28A H28E 108.6
Cl3A C28A H28E 108.6
Cl2 C28A H28F 108.6
Cl3A C28A H28F 108.6
H28E C28A H28F 107.5

loop_
_geom_bond_atom_site_label_1
_geom_bond_atom_site_label_2
_geom_bond_distance
Au1 C15 2.008(6)
Au1 Cl1 2.298(6)
Au1' C15 1.957(8)
Au1' Cl1' 2.13(2)
N1 C1 1.404(9)
N1 H1B 0.8801
N1 H1A 0.8799
N2 C15 1.338(8)
N2 C13 1.374(8)
N2 C4 1.437(8)
N3 C15 1.342(8)
N3 C16 1.372(11)
N3 C14 1.394(7)
N3 C16' 1.57(2)
C1 C6 1.368(10)
C1 C2 1.387(9)
C2 C3 1.388(9)
C2 H2 0.9500
C3 C4 1.379(9)
C3 C7 1.523(9)
C4 C5 1.409(9)
C5 C6 1.393(10)
C5 C11 1.517(10)
C6 H6 0.9500
C7 C8 1.523(9)
C7 C9 1.537(11)
C7 H7 1.0000
C8 H8A 0.9800
C8 H8B 0.9800
C8 H8C 0.9800
C9 H9A 0.9800
C9 H9B 0.9800
C9 H9C 0.9800
C10 C11 1.521(12)
C10 H10A 0.9800
C10 H10B 0.9800
C10 H10C 0.9800
C11 C12 1.510(19)
C11 C12' 1.519(15)
C11 H11A 1.0000
C11 H11B 1.0000
C12 H12A 0.9800
C12 H12B 0.9800
C12 H12C 0.9800
C12' H12D 0.9800
C12' H12E 0.9800
C12' H12F 0.9800
C13 C14 1.328(10)
C13 H13 0.9500
C14 H14 0.9500
N4 C19 1.396(11)
N4 H4A 0.8800
N4 H4B 0.8800
C16 C21 1.387(13)
C16 C17 1.404(11)
C17 C18 1.374(12)
C17 C26 1.500(14)
C18 C19 1.388(14)
C18 H18 0.9500
C19 C20 1.400(14)
C20 C21 1.408(11)
C20 H20 0.9500
C21 C22 1.527(12)
C22 C24 1.505(12)
C22 C23 1.528(14)
C22 H22 1.0000
C23 H23A 0.9800
C23 H23B 0.9800
C23 H23C 0.9800
C24 H24A 0.9800
C24 H24B 0.9800
C24 H24C 0.9800
C25 C26 1.545(14)
C25 H25A 0.9800
C25 H25B 0.9800
C25 H25C 0.9800
C26 C27 1.551(13)
C26 H26 1.0000
C27 H27A 0.9800
C27 H27B 0.9800
C27 H27C 0.9800
N4' C19' 1.395(18)
N4' H4'1 0.8800
N4' H4'2 0.8800
C16' C21' 1.389(18)
C16' C17' 1.394(17)
C17' C18' 1.384(19)
C17' C26' 1.50(2)
C18' C19' 1.40(2)
C18' H18' 0.9500
C19' C20' 1.41(2)
C20' C21' 1.411(17)
C20' H20' 0.9500
C21' C22' 1.530(18)
C22' C24' 1.493(18)
C22' C23' 1.53(2)
C22' H22' 1.0000
C23' H23D 0.9800
C23' H23E 0.9800
C23' H23F 0.9800
C24' H24D 0.9800
C24' H24E 0.9800
C24' H24F 0.9800
C25' C26' 1.54(2)
C25' H25D 0.9800
C25' H25E 0.9800
C25' H25F 0.9800
C26' C27' 1.53(2)
C26' H26' 1.0000
C27' H27D 0.9800
C27' H27E 0.9800
C27' H27F 0.9800
Cl2 C28 1.700(16)
Cl2 C28' 1.73(2)
Cl2 C28A 1.73(2)
C28 Cl3 1.763(18)
C28 H28A 0.9900
C28 H28B 0.9900
C28' Cl3' 1.78(2)
C28' H28C 0.9900
C28' H28D 0.9900
C28A Cl3A 1.79(2)
C28A H28E 0.9900
C28A H28F 0.9900

loop_
_geom_hbond_atom_site_label_D
_geom_hbond_atom_site_label_H
_geom_hbond_atom_site_label_A
_geom_hbond_distance_DH
_geom_hbond_distance_HA
_geom_hbond_distance_DA
_geom_hbond_angle_DHA
_geom_hbond_site_symmetry_A
N1 H1B Cl1 0.88 2.87 3.614(10) 143.2 15_565
N4 H4A N1 0.88 2.27 3.128(11) 165.2 8_454
C18' H18' N1 0.95 2.72 3.59(2) 152.1 8_454

loop_
_geom_torsion_atom_site_label_1
_geom_torsion_atom_site_label_2
_geom_torsion_atom_site_label_3
_geom_torsion_atom_site_label_4
_geom_torsion
C6 C1 C2 C3 -0.6(9)
N1 C1 C2 C3 -179.8(6)
C1 C2 C3 C4 1.7(9)
C1 C2 C3 C7 -175.1(6)
C2 C3 C4 C5 -2.1(8)
C7 C3 C4 C5 174.7(6)
C2 C3 C4 N2 178.1(5)
C7 C3 C4 N2 -5.1(8)
C15 N2 C4 C3 100.3(7)
C13 N2 C4 C3 -81.4(8)
C15 N2 C4 C5 -79.5(8)
C13 N2 C4 C5 98.7(7)
C3 C4 C5 C6 1.3(9)
N2 C4 C5 C6 -178.9(5)
C3 C4 C5 C11 -179.6(6)
N2 C4 C5 C11 0.2(9)
C2 C1 C6 C5 -0.2(10)
N1 C1 C6 C5 179.0(6)
C4 C5 C6 C1 -0.2(10)
C11 C5 C6 C1 -179.2(7)
C4 C3 C7 C8 146.4(6)
C2 C3 C7 C8 -36.9(9)
C4 C3 C7 C9 -90.0(7)
C2 C3 C7 C9 86.7(7)
C6 C5 C11 C12 -60(4)
C4 C5 C11 C12 121(4)
C6 C5 C11 C12' -40.0(15)
C4 C5 C11 C12' 141.0(13)
C6 C5 C11 C10 81.3(10)
C4 C5 C11 C10 -97.7(9)
C15 N2 C13 C14 0.5(8)
C4 N2 C13 C14 -178.0(6)
N2 C13 C14 N3 -1.0(8)
C15 N3 C14 C13 1.1(8)
C16 N3 C14 C13 174.1(7)
C16' N3 C14 C13 -172.3(10)
C13 N2 C15 N3 0.2(7)
C4 N2 C15 N3 178.7(6)
C13 N2 C15 Au1' -173.6(5)
C4 N2 C15 Au1' 4.9(9)
C13 N2 C15 Au1 -173.2(5)
C4 N2 C15 Au1 5.3(8)
C16 N3 C15 N2 -173.8(7)
C14 N3 C15 N2 -0.8(7)
C16' N3 C15 N2 172.5(10)
C16 N3 C15 Au1' 1.0(9)
C14 N3 C15 Au1' 174.0(5)
C16' N3 C15 Au1' -12.6(11)
C16 N3 C15 Au1 -0.5(10)
C14 N3 C15 Au1 172.5(5)
C16' N3 C15 Au1 -14.1(12)
C15 N3 C16 C21 -102.2(12)
C14 N3 C16 C21 85.9(14)
C16' N3 C16 C21 -6(11)
C15 N3 C16 C17 80.4(15)
C14 N3 C16 C17 -91.4(14)
C16' N3 C16 C17 177(13)
N3 C16 C17 C18 177.2(11)
C21 C16 C17 C18 0(2)
N3 C16 C17 C26 -3(2)
C21 C16 C17 C26 -180.0(12)
C16 C17 C18 C19 -0.3(17)
C26 C17 C18 C19 179.7(10)
C17 C18 C19 N4 -177.3(11)
C17 C18 C19 C20 0.6(16)
C18 C19 C20 C21 -0.5(16)
N4 C19 C20 C21 177.4(10)
N3 C16 C21 C20 -177.3(11)
C17 C16 C21 C20 0(2)
N3 C16 C21 C22 3.9(19)
C17 C16 C21 C22 -178.8(12)
C19 C20 C21 C16 0.2(17)
C19 C20 C21 C22 179.1(10)
C16 C21 C22 C24 -129.2(13)
C20 C21 C22 C24 52.0(14)
C16 C21 C22 C23 103.4(14)
C20 C21 C22 C23 -75.5(13)
C18 C17 C26 C25 -59.8(13)
C16 C17 C26 C25 120.2(12)
C18 C17 C26 C27 63.1(13)
C16 C17 C26 C27 -116.9(12)
C15 N3 C16' C21' -84(3)
C16 N3 C16' C21' -176(14)
C14 N3 C16' C21' 88(3)
C15 N3 C16' C17' 93(3)
C16 N3 C16' C17' 2(9)
C14 N3 C16' C17' -94(3)
C21' C16' C17' C18' 4(5)
N3 C16' C17' C18' -174(3)
C21' C16' C17' C26' -178(3)
N3 C16' C17' C26' 4(4)
C16' C17' C18' C19' -3(5)
C26' C17' C18' C19' 179(2)
C17' C18' C19' N4' 179(3)
C17' C18' C19' C20' 3(4)
C18' C19' C20' C21' -4(4)
N4' C19' C20' C21' 180(3)
C17' C16' C21' C20' -5(5)
N3 C16' C21' C20' 173(3)
C17' C16' C21' C22' -177(3)
N3 C16' C21' C22' 1(5)
C19' C20' C21' C16' 5(4)
C19' C20' C21' C22' 177(2)
C16' C21' C22' C24' -119(3)
C20' C21' C22' C24' 68(3)
C16' C21' C22' C23' 110(3)
C20' C21' C22' C23' -62(3)
C18' C17' C26' C27' 80(3)
C16' C17' C26' C27' -98(3)
C18' C17' C26' C25' -43(3)
C16' C17' C26' C25' 139(3)
C28' Cl2 C28 Cl3 28(7)
C28A Cl2 C28 Cl3 -82(3)
C28 Cl2 C28' Cl3' -45(4)
C28A Cl2 C28' Cl3' 8(3)
C28 Cl2 C28A Cl3A 43(2)
C28' Cl2 C28A Cl3A 16(5)
